data_4331003
loop_
_publ_author_name
'Victor I. Ovcharenko'
'Sergey V. Fokin'
'Elvina T. Kostina'
'Galina V. Romanenko'
'Artem S. Bogomyakov'
'Eugene V. Tretyakov'

_publ_section_title
;
 First Example of a Reversible Single-Crystal-to-Single-Crystal
 Polymerization-Depolymerization Accompanied by a Magnetic Anomaly for a
 Transition-Metal Complex with an Organic Radical
;
_journal_name_full 'Inorganic Chemistry'
_journal_page_first 12188
_journal_page_last 12194
_journal_paper_doi 10.1021/ic301328x
_journal_volume 51
_journal_year 2012
_chemical_formula_sum 'C23 H23 Cu F12 N4 O6'
_chemical_formula_weight 742.99
_chemical_name_systematic
; 
 ? 
;
_space_group_IT_number 2
_symmetry_cell_setting triclinic
_symmetry_space_group_name_Hall '-P 1'
_symmetry_space_group_name_H-M 'P -1'
_atom_sites_solution_hydrogens geom
_atom_sites_solution_primary direct
_atom_sites_solution_secondary difmap
_audit_creation_method SHELXL-97
_cell_angle_alpha 89.500(2)
_cell_angle_beta 77.754(2)
_cell_angle_gamma 63.458(2)
_cell_formula_units_Z 4
_cell_length_a 14.3307(12)
_cell_length_b 15.1904(12)
_cell_length_c 16.3683(13)
_cell_measurement_reflns_used 9652
_cell_measurement_temperature 295(2)
_cell_measurement_theta_max 21.54
_cell_measurement_theta_min 2.22
_cell_volume 3100.0(4)
_computing_cell_refinement 'Bruker SAINT'
_computing_data_collection 'Bruker APEX2'
_computing_data_reduction 'Bruker SAINT'
_computing_molecular_graphics 'Bruker SHELXTL'
_computing_publication_material 'Bruker SHELXTL'
_computing_structure_refinement 'SHELXL-97 (Sheldrick, 1997)'
_computing_structure_solution 'SHELXS-97 (Sheldrick, 1990)'
_diffrn_ambient_temperature 295(2)
_diffrn_measured_fraction_theta_full 0.982
_diffrn_measured_fraction_theta_max 0.982
_diffrn_measurement_device_type 'Bruker APEX-II CCD'
_diffrn_measurement_method '\f and \w scans'
_diffrn_radiation_monochromator graphite
_diffrn_radiation_source 'fine-focus sealed tube'
_diffrn_radiation_type MoK\a
_diffrn_radiation_wavelength 0.71073
_diffrn_reflns_av_R_equivalents 0.0579
_diffrn_reflns_av_sigmaI/netI 0.0780
_diffrn_reflns_limit_h_max 18
_diffrn_reflns_limit_h_min -18
_diffrn_reflns_limit_k_max 19
_diffrn_reflns_limit_k_min -18
_diffrn_reflns_limit_l_max 21
_diffrn_reflns_limit_l_min -21
_diffrn_reflns_number 47766
_diffrn_reflns_theta_full 27.50
_diffrn_reflns_theta_max 27.50
_diffrn_reflns_theta_min 1.28
_diffrn_standards_number 0
_exptl_absorpt_coefficient_mu 0.819
_exptl_absorpt_correction_T_max 0.5865
_exptl_absorpt_correction_T_min 0.4715
_exptl_absorpt_correction_type multi-scan
_exptl_crystal_colour dark
_exptl_crystal_density_diffrn 1.592
_exptl_crystal_description bulk
_exptl_crystal_F_000 1496
_exptl_crystal_size_max 0.12
_exptl_crystal_size_mid 0.10
_exptl_crystal_size_min 0.06
_refine_diff_density_max 0.519
_refine_diff_density_min -0.455
_refine_diff_density_rms 0.050
_refine_ls_extinction_method none
_refine_ls_goodness_of_fit_ref 0.898
_refine_ls_hydrogen_treatment constr
_refine_ls_matrix_type full
_refine_ls_number_parameters 1048
_refine_ls_number_reflns 13986
_refine_ls_number_restraints 0
_refine_ls_restrained_S_all 0.898
_refine_ls_R_factor_all 0.1203
_refine_ls_R_factor_gt 0.0434
_refine_ls_shift/su_max 0.001
_refine_ls_shift/su_mean 0.000
_refine_ls_structure_factor_coef Fsqd
_refine_ls_weighting_details 'calc w=1/[\s^2^(Fo^2^)+(0.0636P)^2^+0.0000P] where P=(Fo^2^+2Fc^2^)/3'
_refine_ls_weighting_scheme calc
_refine_ls_wR_factor_gt 0.1022
_refine_ls_wR_factor_ref 0.1287
_reflns_number_gt 6473
_reflns_number_total 13986
_reflns_threshold_expression >2sigma(I)
_cod_data_source_file ic301328x_si_002_3.cif
_cod_data_source_block 295_312as
_cod_database_code 4331003

loop_
_symmetry_equiv_pos_as_xyz
'x, y, z'
'-x, -y, -z'

loop_
_atom_site_label
_atom_site_type_symbol
_atom_site_fract_x
_atom_site_fract_y
_atom_site_fract_z
_atom_site_U_iso_or_equiv
_atom_site_adp_type
_atom_site_occupancy
_atom_site_symmetry_multiplicity
_atom_site_calc_flag
_atom_site_refinement_flags
Cu1 Cu 0.0000 0.0000 0.0000 0.04486(15) Uani 1 2 d S
O1 O 0.03659(17) -0.12958(16) 0.07414(13) 0.0661(6) Uani 1 1 d .
C1 C -0.0072(5) -0.2356(4) 0.1602(4) 0.0921(13) Uani 1 1 d .
F1 F -0.0538(15) -0.2342(10) 0.2407(8) 0.141(5) Uani 0.50 1 d P
F2 F -0.0577(15) -0.2702(12) 0.1195(9) 0.147(7) Uani 0.50 1 d P
F3 F 0.0895(11) -0.2974(14) 0.1462(18) 0.172(10) Uani 0.50 1 d P
F1A F -0.0772(8) -0.2608(10) 0.1607(16) 0.167(9) Uani 0.50 1 d P
F2A F 0.0808(14) -0.3029(12) 0.1133(14) 0.154(9) Uani 0.50 1 d P
F3A F 0.0155(14) -0.2433(11) 0.2340(11) 0.176(6) Uani 0.50 1 d P
C2 C -0.0304(3) -0.1322(3) 0.1336(2) 0.0626(9) Uani 1 1 d .
C3 C -0.1277(3) -0.0538(3) 0.1772(2) 0.0679(9) Uani 1 1 d .
H3A H -0.1688 -0.0669 0.2240 0.081 Uiso 1 1 calc R
C4 C -0.1649(2) 0.0401(3) 0.15434(17) 0.0549(8) Uani 1 1 d .
C5 C -0.2742(3) 0.1187(4) 0.2037(3) 0.0724(10) Uani 1 1 d .
F4 F -0.2718(16) 0.1923(12) 0.2292(12) 0.123(6) Uani 0.50 1 d P
F5 F -0.3232(12) 0.0896(11) 0.2655(8) 0.133(6) Uani 0.50 1 d P
F6 F -0.3371(9) 0.1490(14) 0.1509(10) 0.122(5) Uani 0.50 1 d P
F4A F -0.3309(13) 0.1829(16) 0.1599(11) 0.179(9) Uani 0.50 1 d P
F5A F -0.2633(19) 0.1746(17) 0.2617(12) 0.144(9) Uani 0.50 1 d P
F6A F -0.3338(10) 0.0815(12) 0.2430(9) 0.129(6) Uani 0.50 1 d P
O2 O -0.12181(16) 0.07469(15) 0.09614(11) 0.0556(5) Uani 1 1 d .
O1A O 0.10053(15) 0.04276(15) 0.03760(11) 0.0564(5) Uani 1 1 d .
N1A N 0.09477(18) 0.07370(18) 0.11376(15) 0.0517(6) Uani 1 1 d .
C1A C 0.0553(2) 0.1810(2) 0.13938(18) 0.0554(8) Uani 1 1 d .
C2A C 0.1388(3) 0.2091(3) 0.0889(2) 0.0825(11) Uani 1 1 d .
H2AA H 0.1353 0.2097 0.0304 0.124 Uiso 1 1 calc R
H2AB H 0.2097 0.1612 0.0937 0.124 Uiso 1 1 calc R
H2AC H 0.1244 0.2743 0.1106 0.124 Uiso 1 1 calc R
C3A C -0.0535(2) 0.2438(2) 0.1192(2) 0.0655(9) Uani 1 1 d .
H3AA H -0.0451 0.2422 0.0588 0.098 Uiso 1 1 calc R
H3AB H -0.0818 0.3115 0.1430 0.098 Uiso 1 1 calc R
H3AC H -0.1028 0.2176 0.1431 0.098 Uiso 1 1 calc R
C4A C 0.0533(2) 0.1771(2) 0.23432(19) 0.0597(8) Uani 1 1 d .
C5A C -0.0510(3) 0.1849(3) 0.2893(2) 0.0890(12) Uani 1 1 d .
H5AA H -0.0463 0.1823 0.3476 0.134 Uiso 1 1 calc R
H5AB H -0.0626 0.1304 0.2721 0.134 Uiso 1 1 calc R
H5AC H -0.1104 0.2470 0.2831 0.134 Uiso 1 1 calc R
C6A C 0.0853(3) 0.2480(3) 0.2714(3) 0.0995(14) Uani 1 1 d .
H6AA H 0.0813 0.2407 0.3308 0.149 Uiso 1 1 calc R
H6AB H 0.0370 0.3154 0.2642 0.149 Uiso 1 1 calc R
H6AC H 0.1581 0.2331 0.2430 0.149 Uiso 1 1 calc R
N2A N 0.1366(2) 0.0731(2) 0.23405(16) 0.0619(7) Uani 1 1 d .
O2A O 0.1870(2) 0.04497(19) 0.29185(15) 0.0850(7) Uani 1 1 d .
C7A C 0.1465(2) 0.0145(2) 0.16716(18) 0.0537(8) Uani 1 1 d .
C8A C 0.2033(2) -0.0910(2) 0.1561(2) 0.0598(8) Uani 1 1 d .
C9A C 0.2175(3) -0.1603(3) 0.2159(2) 0.0798(11) Uani 1 1 d .
C91A C 0.1728(4) -0.1448(3) 0.3093(3) 0.1226(17) Uani 1 1 d .
H91A H 0.1975 -0.2082 0.3323 0.184 Uiso 1 1 calc R
H91B H 0.0950 -0.1123 0.3211 0.184 Uiso 1 1 calc R
H91C H 0.1969 -0.1038 0.3348 0.184 Uiso 1 1 calc R
N3A N 0.2742(3) -0.2517(3) 0.1786(3) 0.1007(11) Uani 1 1 d .
N4A N 0.2944(3) -0.2409(3) 0.0961(2) 0.0927(10) Uani 1 1 d .
C41A C 0.3442(4) -0.3351(5) 0.0339(4) 0.160(3) Uani 1 1 d .
H41A H 0.3348 -0.3892 0.0611 0.193 Uiso 1 1 calc R
H41B H 0.3125 -0.3221 -0.0151 0.193 Uiso 1 1 calc R
C42A C 0.4456(7) -0.3554(5) 0.0127(4) 0.211(4) Uani 1 1 d .
H42A H 0.4849 -0.4142 -0.0268 0.316 Uiso 1 1 calc R
H42B H 0.4746 -0.3666 0.0624 0.316 Uiso 1 1 calc R
H42C H 0.4525 -0.3002 -0.0132 0.316 Uiso 1 1 calc R
C10A C 0.2536(3) -0.1475(3) 0.0797(2) 0.0726(10) Uani 1 1 d .
H10A H 0.2581 -0.1241 0.0263 0.087 Uiso 1 1 calc R
Cu2 Cu 0.5000 0.0000 0.5000 0.06018(17) Uani 1 2 d S
O3 O 0.46121(19) 0.14062(17) 0.50319(13) 0.0665(6) Uani 1 1 d .
C6 C 0.4747(6) 0.2874(4) 0.4871(5) 0.1057(15) Uani 1 1 d .
F7 F 0.424(2) 0.3196(11) 0.4309(17) 0.171(10) Uani 0.50 1 d P
F8 F 0.416(3) 0.3267(14) 0.5601(15) 0.242(14) Uani 0.50 1 d P
F9 F 0.546(2) 0.3235(15) 0.4704(17) 0.195(10) Uani 0.50 1 d P
F7A F 0.4718(19) 0.3058(12) 0.4093(11) 0.194(11) Uani 0.50 1 d P
F8A F 0.3769(12) 0.3328(12) 0.5311(19) 0.176(10) Uani 0.50 1 d P
F9A F 0.5251(19) 0.3242(12) 0.5147(16) 0.159(8) Uani 0.50 1 d P
C7 C 0.5273(3) 0.1749(3) 0.4867(2) 0.0706(10) Uani 1 1 d .
C8 C 0.6376(3) 0.1237(3) 0.4700(2) 0.0791(11) Uani 1 1 d .
H8A H 0.6777 0.1591 0.4585 0.095 Uiso 1 1 calc R
C9 C 0.6907(3) 0.0231(3) 0.46950(19) 0.0691(10) Uani 1 1 d .
C10 C 0.8138(4) -0.0262(5) 0.4543(4) 0.0948(14) Uani 1 1 d .
F10 F 0.8442(15) -0.0537(19) 0.5199(9) 0.178(11) Uani 0.50 1 d P
F11 F 0.8537(9) 0.0204(13) 0.4066(11) 0.154(5) Uani 0.50 1 d P
F12 F 0.8501(13) -0.1075(13) 0.4007(14) 0.156(7) Uani 0.50 1 d P
F10A F 0.8490(12) -0.0871(13) 0.5059(11) 0.141(7) Uani 0.50 1 d P
F11A F 0.8621(12) -0.076(2) 0.3852(7) 0.184(11) Uani 0.50 1 d P
F12A F 0.8542(10) 0.0384(11) 0.4641(14) 0.170(6) Uani 0.50 1 d P
O4 O 0.65217(18) -0.03689(18) 0.48215(12) 0.0664(6) Uani 1 1 d .
Cu3 Cu 0.22043(3) 0.49500(3) 0.26229(2) 0.06566(15) Uani 1 1 d .
O5 O 0.36281(18) 0.48644(18) 0.23455(14) 0.0752(7) Uani 1 1 d .
C11 C 0.5187(5) 0.4965(7) 0.2470(5) 0.1092(17) Uani 1 1 d .
F13 F 0.5784(9) 0.4047(12) 0.239(2) 0.168(6) Uani 0.50 1 d P
F14 F 0.5648(15) 0.438(3) 0.1792(17) 0.178(8) Uani 0.50 1 d P
F15 F 0.5531(18) 0.539(3) 0.289(2) 0.206(12) Uani 0.50 1 d P
F13A F 0.5256(14) 0.5790(15) 0.236(3) 0.188(11) Uani 0.50 1 d P
F14A F 0.5282(10) 0.526(3) 0.1728(12) 0.163(6) Uani 0.50 1 d P
F15A F 0.5780(11) 0.454(3) 0.3010(14) 0.175(7) Uani 0.50 1 d P
C12 C 0.4014(3) 0.5186(3) 0.2826(2) 0.0747(10) Uani 1 1 d .
C13 C 0.3512(3) 0.5684(3) 0.3619(2) 0.0854(11) Uani 1 1 d .
H13A H 0.3892 0.5886 0.3912 0.102 Uiso 1 1 calc R
C14 C 0.2472(3) 0.5894(3) 0.3991(2) 0.0758(10) Uani 1 1 d .
C15 C 0.1968(7) 0.6494(6) 0.4865(3) 0.113(2) Uani 1 1 d .
F16 F 0.1512(16) 0.6059(11) 0.5353(7) 0.150(7) Uani 0.50 1 d P
F17 F 0.2589(19) 0.673(2) 0.5148(12) 0.227(14) Uani 0.50 1 d P
F18 F 0.1059(12) 0.7372(7) 0.4805(6) 0.121(4) Uani 0.50 1 d P
F16A F 0.1118(15) 0.671(3) 0.5146(14) 0.263(14) Uani 0.50 1 d P
F17A F 0.243(2) 0.5903(14) 0.5422(7) 0.265(11) Uani 0.50 1 d P
F18A F 0.2246(17) 0.7115(10) 0.4951(10) 0.156(8) Uani 0.50 1 d P
O6 O 0.18565(19) 0.56696(18) 0.37030(13) 0.0764(7) Uani 1 1 d .
O7 O 0.07033(17) 0.52298(16) 0.28607(13) 0.0670(6) Uani 1 1 d .
C16 C -0.0970(3) 0.5433(4) 0.2715(3) 0.0837(12) Uani 1 1 d .
F19 F -0.1041(13) 0.5094(14) 0.3461(7) 0.112(5) Uani 0.50 1 d P
F20 F -0.1529(13) 0.6376(13) 0.2864(14) 0.175(9) Uani 0.50 1 d P
F21 F -0.1287(9) 0.4940(9) 0.2250(10) 0.138(5) Uani 0.50 1 d P
F19A F -0.1117(12) 0.4886(11) 0.3279(10) 0.155(8) Uani 0.50 1 d P
F20A F -0.1497(12) 0.6301(11) 0.3114(9) 0.115(5) Uani 0.50 1 d P
F21A F -0.1562(9) 0.5602(11) 0.2183(10) 0.152(5) Uani 0.50 1 d P
C17 C 0.0205(3) 0.5181(2) 0.2341(2) 0.0622(9) Uani 1 1 d .
C18 C 0.0594(3) 0.4940(2) 0.1479(2) 0.0673(9) Uani 1 1 d .
H18A H 0.0147 0.4893 0.1154 0.081 Uiso 1 1 calc R
C19 C 0.1617(3) 0.4769(2) 0.10884(19) 0.0633(9) Uani 1 1 d .
C20 C 0.1953(4) 0.4573(4) 0.0121(2) 0.0859(12) Uani 1 1 d .
F22 F 0.250(2) 0.5043(19) -0.0193(4) 0.125(3) Uani 0.50 1 d P
F23 F 0.2546(18) 0.3658(8) -0.0076(5) 0.123(3) Uani 0.50 1 d P
F24 F 0.1168(8) 0.491(2) -0.0219(5) 0.157(8) Uani 0.50 1 d P
F22A F 0.159(2) 0.5332(8) -0.0252(6) 0.153(6) Uani 0.50 1 d P
F23A F 0.2978(8) 0.414(3) -0.0202(5) 0.171(7) Uani 0.50 1 d P
F24A F 0.152(2) 0.403(2) -0.0158(5) 0.160(7) Uani 0.50 1 d P
O8 O 0.23317(18) 0.47591(17) 0.14079(12) 0.0680(6) Uani 1 1 d .
O1B O 0.51730(19) 0.00538(18) 0.35546(12) 0.0812(7) Uani 1 1 d .
N1B N 0.49747(18) -0.00724(19) 0.28488(13) 0.0538(7) Uani 1 1 d .
C1B C 0.5376(2) -0.1075(2) 0.24014(18) 0.0583(8) Uani 1 1 d .
C2B C 0.4587(3) -0.1460(3) 0.2816(2) 0.0874(12) Uani 1 1 d .
H2BA H 0.3876 -0.1021 0.2742 0.131 Uiso 1 1 calc R
H2BB H 0.4570 -0.1486 0.3411 0.131 Uiso 1 1 calc R
H2BC H 0.4813 -0.2118 0.2559 0.131 Uiso 1 1 calc R
C3B C 0.6500(3) -0.1752(3) 0.2514(2) 0.0902(13) Uani 1 1 d .
H3BA H 0.6991 -0.1499 0.2247 0.135 Uiso 1 1 calc R
H3BB H 0.6736 -0.2412 0.2258 0.135 Uiso 1 1 calc R
H3BC H 0.6489 -0.1774 0.3108 0.135 Uiso 1 1 calc R
C4B C 0.5295(2) -0.0800(2) 0.15001(17) 0.0581(8) Uani 1 1 d .
C5B C 0.4971(3) -0.1410(3) 0.1001(2) 0.0899(12) Uani 1 1 d .
H5BA H 0.4950 -0.1190 0.0444 0.135 Uiso 1 1 calc R
H5BB H 0.4267 -0.1330 0.1286 0.135 Uiso 1 1 calc R
H5BC H 0.5489 -0.2102 0.0954 0.135 Uiso 1 1 calc R
C6B C 0.6283(3) -0.0748(3) 0.09818(19) 0.0821(12) Uani 1 1 d .
H6BA H 0.6176 -0.0571 0.0426 0.123 Uiso 1 1 calc R
H6BB H 0.6904 -0.1388 0.0933 0.123 Uiso 1 1 calc R
H6BC H 0.6398 -0.0254 0.1256 0.123 Uiso 1 1 calc R
N2B N 0.44195(18) 0.02462(19) 0.16897(14) 0.0559(7) Uani 1 1 d .
O2B O 0.38786(18) 0.06938(17) 0.11605(13) 0.0785(7) Uani 1 1 d .
C7B C 0.4353(2) 0.0647(2) 0.24462(16) 0.0476(7) Uani 1 1 d .
C8B C 0.3694(2) 0.1667(2) 0.27803(16) 0.0481(7) Uani 1 1 d .
C9B C 0.3532(2) 0.2519(2) 0.23804(16) 0.0501(8) Uani 1 1 d .
C91B C 0.4066(2) 0.2593(2) 0.15066(17) 0.0674(9) Uani 1 1 d .
H91D H 0.3797 0.3283 0.1401 0.101 Uiso 1 1 calc R
H91E H 0.3911 0.2242 0.1104 0.101 Uiso 1 1 calc R
H91F H 0.4836 0.2302 0.1451 0.101 Uiso 1 1 calc R
N3B N 0.28137(18) 0.33343(18) 0.28956(13) 0.0519(6) Uani 1 1 d .
N4B N 0.25328(19) 0.2976(2) 0.36332(13) 0.0550(7) Uani 1 1 d .
C41B C 0.1725(3) 0.3675(3) 0.43459(19) 0.0816(11) Uani 1 1 d .
H41C H 0.2054 0.4012 0.4600 0.098 Uiso 1 1 calc R
H41D H 0.1136 0.4177 0.4133 0.098 Uiso 1 1 calc R
C42B C 0.1294(4) 0.3216(4) 0.4981(3) 0.146(2) Uani 1 1 d .
H42D H 0.0767 0.3715 0.5427 0.220 Uiso 1 1 calc R
H42E H 0.1867 0.2732 0.5209 0.220 Uiso 1 1 calc R
H42F H 0.0955 0.2890 0.4738 0.220 Uiso 1 1 calc R
C10B C 0.3054(2) 0.2001(2) 0.35845(16) 0.0528(8) Uani 1 1 d .
H10B H 0.3001 0.1605 0.4019 0.063 Uiso 1 1 calc R

loop_
_atom_site_aniso_label
_atom_site_aniso_U_11
_atom_site_aniso_U_22
_atom_site_aniso_U_33
_atom_site_aniso_U_23
_atom_site_aniso_U_13
_atom_site_aniso_U_12
Cu1 0.0516(3) 0.0405(3) 0.0353(2) 0.0018(2) -0.0048(2) -0.0170(2)
O1 0.0649(14) 0.0651(17) 0.0656(14) 0.0032(11) -0.0058(11) -0.0313(12)
C1 0.091(4) 0.079(4) 0.103(4) 0.030(3) -0.018(3) -0.037(3)
F1 0.219(13) 0.102(7) 0.098(6) 0.046(5) -0.007(8) -0.082(9)
F2 0.24(2) 0.105(7) 0.164(8) 0.034(6) -0.098(10) -0.120(10)
F3 0.070(8) 0.112(11) 0.33(3) 0.097(14) -0.057(13) -0.032(7)
F1A 0.073(5) 0.081(7) 0.34(3) 0.074(12) -0.022(9) -0.043(4)
F2A 0.146(17) 0.043(6) 0.197(10) 0.014(6) 0.040(10) -0.012(7)
F3A 0.208(14) 0.130(8) 0.159(11) 0.085(8) -0.055(13) -0.046(11)
C2 0.069(2) 0.064(3) 0.064(2) 0.0140(18) -0.0184(18) -0.038(2)
C3 0.070(2) 0.070(3) 0.060(2) 0.0128(18) -0.0006(17) -0.035(2)
C4 0.0572(19) 0.068(3) 0.0419(16) -0.0028(16) -0.0031(14) -0.0338(19)
C5 0.066(3) 0.074(3) 0.070(3) 0.006(2) 0.001(2) -0.033(2)
F4 0.081(6) 0.087(6) 0.171(17) -0.074(9) 0.029(9) -0.036(5)
F5 0.145(9) 0.109(8) 0.081(5) 0.009(6) 0.058(5) -0.040(6)
F6 0.048(4) 0.162(11) 0.111(7) -0.019(7) -0.030(4) -0.004(5)
F4A 0.127(10) 0.172(15) 0.127(12) 0.046(11) 0.019(7) 0.007(8)
F5A 0.093(6) 0.190(16) 0.122(10) -0.099(10) 0.015(6) -0.057(8)
F6A 0.078(5) 0.145(8) 0.154(12) -0.067(7) 0.057(5) -0.078(5)
O2 0.0682(13) 0.0479(14) 0.0486(11) 0.0010(9) -0.0015(10) -0.0299(11)
O1A 0.0575(12) 0.0566(15) 0.0436(11) -0.0048(10) -0.0042(9) -0.0191(11)
N1A 0.0497(14) 0.0449(18) 0.0522(15) -0.0017(12) -0.0061(12) -0.0168(13)
C1A 0.0517(18) 0.045(2) 0.0627(19) -0.0027(15) -0.0054(15) -0.0196(16)
C2A 0.074(2) 0.073(3) 0.100(3) 0.014(2) -0.006(2) -0.039(2)
C3A 0.063(2) 0.047(2) 0.075(2) -0.0041(16) -0.0148(17) -0.0148(17)
C4A 0.0561(19) 0.050(2) 0.068(2) -0.0090(16) -0.0117(16) -0.0210(17)
C5A 0.079(3) 0.106(4) 0.061(2) -0.015(2) 0.0023(18) -0.031(2)
C6A 0.108(3) 0.067(3) 0.129(3) -0.015(2) -0.051(3) -0.034(2)
N2A 0.0677(17) 0.054(2) 0.0591(16) 0.0022(13) -0.0179(14) -0.0215(15)
O2A 0.0983(18) 0.081(2) 0.0717(15) 0.0064(13) -0.0390(14) -0.0284(15)
C7A 0.0510(18) 0.053(2) 0.0500(17) -0.0028(16) -0.0062(14) -0.0193(16)
C8A 0.0578(19) 0.047(2) 0.064(2) 0.0021(17) -0.0143(16) -0.0152(17)
C9A 0.088(3) 0.058(3) 0.084(3) 0.010(2) -0.019(2) -0.025(2)
C91A 0.167(5) 0.104(4) 0.087(3) 0.033(3) -0.013(3) -0.061(3)
N3A 0.121(3) 0.059(3) 0.110(3) 0.008(2) -0.037(2) -0.026(2)
N4A 0.095(2) 0.047(2) 0.106(3) -0.0127(19) -0.033(2) -0.0015(19)
C41A 0.093(4) 0.104(5) 0.192(6) -0.002(4) 0.006(4) 0.018(4)
C42A 0.344(12) 0.171(8) 0.128(5) -0.033(5) 0.020(7) -0.159(9)
C10A 0.066(2) 0.056(3) 0.077(2) -0.0068(19) -0.0196(18) -0.0103(19)
Cu2 0.0735(4) 0.0637(4) 0.0491(3) 0.0130(3) -0.0204(3) -0.0337(3)
O3 0.0814(16) 0.0630(17) 0.0639(14) 0.0111(11) -0.0251(12) -0.0369(14)
C6 0.135(5) 0.079(4) 0.134(5) 0.028(4) -0.059(5) -0.064(4)
F7 0.177(13) 0.076(6) 0.32(3) 0.058(9) -0.176(16) -0.060(7)
F8 0.34(3) 0.092(9) 0.192(11) -0.035(8) 0.017(19) -0.042(17)
F9 0.189(15) 0.134(12) 0.36(3) 0.129(14) -0.137(17) -0.127(12)
F7A 0.25(2) 0.140(10) 0.196(11) 0.120(9) -0.089(11) -0.080(11)
F8A 0.104(6) 0.066(6) 0.31(3) 0.011(11) 0.013(10) -0.025(4)
F9A 0.149(11) 0.079(8) 0.27(2) -0.023(11) -0.090(12) -0.053(7)
C7 0.098(3) 0.068(3) 0.059(2) 0.0137(18) -0.029(2) -0.045(3)
C8 0.091(3) 0.087(4) 0.076(2) 0.022(2) -0.016(2) -0.056(3)
C9 0.075(3) 0.086(3) 0.0488(19) 0.0160(19) -0.0154(17) -0.039(2)
C10 0.079(3) 0.112(5) 0.085(4) 0.018(4) -0.006(3) -0.043(4)
F10 0.106(8) 0.32(3) 0.083(7) 0.008(10) -0.051(5) -0.066(12)
F11 0.102(5) 0.189(13) 0.204(13) 0.072(11) -0.023(8) -0.100(7)
F12 0.092(7) 0.134(8) 0.183(15) -0.005(7) 0.042(6) -0.034(6)
F10A 0.069(5) 0.156(9) 0.179(19) 0.087(10) -0.032(8) -0.035(5)
F11A 0.090(6) 0.35(3) 0.075(5) -0.033(11) 0.013(4) -0.080(12)
F12A 0.100(5) 0.142(8) 0.308(18) 0.022(12) -0.070(10) -0.081(5)
O4 0.0745(16) 0.0697(18) 0.0585(13) 0.0132(11) -0.0182(11) -0.0349(14)
Cu3 0.0671(3) 0.0659(3) 0.0512(2) -0.00400(19) -0.00449(18) -0.0230(2)
O5 0.0773(16) 0.0787(19) 0.0630(14) -0.0112(12) -0.0006(12) -0.0362(14)
C11 0.092(4) 0.129(7) 0.109(5) -0.027(4) -0.001(3) -0.062(5)
F13 0.081(5) 0.133(9) 0.237(17) 0.009(12) -0.018(11) -0.012(5)
F14 0.092(8) 0.26(2) 0.161(12) -0.092(13) 0.030(8) -0.087(12)
F15 0.140(16) 0.28(3) 0.23(2) -0.09(2) 0.023(12) -0.14(2)
F13A 0.132(8) 0.154(10) 0.30(3) 0.027(16) 0.003(15) -0.107(8)
F14A 0.107(7) 0.219(16) 0.144(9) 0.041(10) 0.021(7) -0.079(11)
F15A 0.098(5) 0.26(2) 0.176(12) 0.046(15) -0.066(8) -0.075(11)
C12 0.076(3) 0.069(3) 0.076(2) 0.002(2) -0.008(2) -0.034(2)
C13 0.100(3) 0.095(3) 0.070(2) -0.008(2) -0.011(2) -0.056(3)
C14 0.100(3) 0.066(3) 0.058(2) 0.0012(18) -0.004(2) -0.042(2)
C15 0.146(6) 0.147(7) 0.064(3) -0.024(4) 0.015(4) -0.099(6)
F16 0.267(18) 0.139(10) 0.051(4) 0.009(5) 0.018(7) -0.124(12)
F17 0.203(14) 0.45(4) 0.097(9) -0.080(15) 0.001(8) -0.22(2)
F18 0.144(9) 0.075(5) 0.096(4) -0.027(3) 0.029(4) -0.032(5)
F16A 0.182(17) 0.41(4) 0.19(2) -0.22(2) 0.098(16) -0.20(3)
F17A 0.39(2) 0.265(16) 0.049(5) 0.010(6) -0.028(11) -0.078(16)
F18A 0.23(2) 0.131(7) 0.115(9) -0.069(6) 0.026(9) -0.119(9)
O6 0.0830(17) 0.083(2) 0.0584(14) -0.0153(12) 0.0051(12) -0.0421(15)
O7 0.0601(14) 0.0685(17) 0.0538(13) 0.0045(11) -0.0074(11) -0.0159(12)
C16 0.066(3) 0.077(4) 0.092(4) 0.013(3) -0.012(3) -0.021(3)
F19 0.108(6) 0.169(12) 0.078(4) 0.027(5) -0.007(4) -0.086(6)
F20 0.069(6) 0.097(11) 0.267(19) 0.104(11) 0.015(8) 0.017(6)
F21 0.088(7) 0.194(11) 0.146(8) -0.048(10) -0.005(6) -0.085(8)
F19A 0.078(5) 0.104(8) 0.254(19) 0.093(10) -0.007(8) -0.031(6)
F20A 0.078(6) 0.102(12) 0.130(6) -0.018(8) 0.012(4) -0.026(7)
F21A 0.070(5) 0.215(13) 0.132(6) -0.047(11) -0.018(4) -0.033(8)
C17 0.059(2) 0.044(2) 0.070(2) 0.0115(16) -0.0104(18) -0.0137(17)
C18 0.076(2) 0.059(3) 0.067(2) 0.0115(17) -0.0228(19) -0.0281(19)
C19 0.074(2) 0.050(2) 0.0514(19) 0.0085(15) -0.0121(18) -0.0169(18)
C20 0.094(3) 0.087(4) 0.060(2) 0.006(3) -0.013(3) -0.029(4)
F22 0.151(9) 0.184(12) 0.059(3) 0.018(6) 0.002(6) -0.105(9)
F23 0.151(10) 0.100(6) 0.065(4) -0.027(4) 0.006(6) -0.022(6)
F24 0.114(5) 0.30(3) 0.063(4) 0.045(10) -0.048(4) -0.092(12)
F22A 0.215(18) 0.102(6) 0.077(4) 0.041(4) -0.016(10) -0.024(10)
F23A 0.087(6) 0.28(2) 0.059(4) -0.008(8) 0.007(3) -0.018(10)
F24A 0.29(2) 0.201(11) 0.057(3) 0.014(6) -0.033(6) -0.175(15)
O8 0.0657(14) 0.0699(18) 0.0498(12) 0.0054(11) -0.0082(11) -0.0169(12)
O1B 0.1098(19) 0.0790(19) 0.0436(12) 0.0109(11) -0.0301(12) -0.0280(15)
N1B 0.0570(15) 0.0574(19) 0.0346(13) 0.0050(12) -0.0106(11) -0.0153(13)
C1B 0.0555(19) 0.046(2) 0.0571(18) 0.0034(15) -0.0138(15) -0.0086(16)
C2B 0.104(3) 0.066(3) 0.087(3) 0.021(2) -0.014(2) -0.038(2)
C3B 0.066(2) 0.077(3) 0.090(3) 0.007(2) -0.026(2) 0.004(2)
C4B 0.0524(18) 0.051(2) 0.0503(17) -0.0066(15) -0.0073(14) -0.0077(16)
C5B 0.093(3) 0.078(3) 0.082(3) -0.021(2) -0.025(2) -0.022(2)
C6B 0.062(2) 0.100(3) 0.056(2) -0.0016(19) 0.0034(16) -0.019(2)
N2B 0.0540(15) 0.0579(19) 0.0397(13) -0.0010(12) -0.0130(11) -0.0106(13)
O2B 0.0844(16) 0.0739(18) 0.0558(13) 0.0027(11) -0.0382(12) -0.0080(13)
C7B 0.0479(16) 0.048(2) 0.0353(15) 0.0047(13) -0.0084(12) -0.0129(15)
C8B 0.0519(17) 0.046(2) 0.0368(14) 0.0036(13) -0.0094(12) -0.0140(15)
C9B 0.0466(16) 0.053(2) 0.0389(15) 0.0033(14) -0.0052(13) -0.0145(15)
C91B 0.0607(19) 0.062(2) 0.0504(17) 0.0061(15) 0.0097(14) -0.0121(17)
N3B 0.0495(14) 0.0518(18) 0.0417(13) 0.0025(11) -0.0007(11) -0.0163(13)
N4B 0.0626(16) 0.0519(19) 0.0348(13) -0.0012(11) 0.0024(11) -0.0183(14)
C41B 0.102(3) 0.063(3) 0.0466(18) -0.0079(17) 0.0144(18) -0.022(2)
C42B 0.167(5) 0.167(5) 0.085(3) -0.058(3) 0.064(3) -0.098(4)
C10B 0.0627(19) 0.046(2) 0.0370(15) 0.0045(13) -0.0045(13) -0.0166(17)

loop_
_atom_type_symbol
_atom_type_description
_atom_type_scat_dispersion_real
_atom_type_scat_dispersion_imag
_atom_type_scat_source
C C 0.0033 0.0016 'International Tables Vol C Tables 4.2.6.8 and 6.1.1.4'
H H 0.0000 0.0000 'International Tables Vol C Tables 4.2.6.8 and 6.1.1.4'
N N 0.0061 0.0033 'International Tables Vol C Tables 4.2.6.8 and 6.1.1.4'
O O 0.0106 0.0060 'International Tables Vol C Tables 4.2.6.8 and 6.1.1.4'
F F 0.0171 0.0103 'International Tables Vol C Tables 4.2.6.8 and 6.1.1.4'
Cu Cu 0.3201 1.2651 'International Tables Vol C Tables 4.2.6.8 and 6.1.1.4'

loop_
_geom_angle_atom_site_label_1
_geom_angle_atom_site_label_2
_geom_angle_atom_site_label_3
_geom_angle
_geom_angle_site_symmetry_1
_geom_angle_site_symmetry_3
O2 Cu1 O2 180.00(8) 2 .
O2 Cu1 O1A 85.45(8) 2 .
O2 Cu1 O1A 94.55(8) . .
O2 Cu1 O1A 94.55(8) 2 2
O2 Cu1 O1A 85.45(8) . 2
O1A Cu1 O1A 180.0 . 2
O2 Cu1 O1 93.57(8) 2 .
O2 Cu1 O1 86.43(8) . .
O1A Cu1 O1 95.82(8) . .
O1A Cu1 O1 84.18(8) 2 .
O2 Cu1 O1 86.43(8) 2 2
O2 Cu1 O1 93.57(8) . 2
O1A Cu1 O1 84.18(8) . 2
O1A Cu1 O1 95.82(8) 2 2
O1 Cu1 O1 180.0 . 2
C2 O1 Cu1 121.8(2) . .
F1A C1 F3 121.5(12) . .
F1A C1 F2A 107.3(12) . .
F3 C1 F2A 26.8(18) . .
F1A C1 F3A 109.5(12) . .
F3 C1 F3A 75.7(13) . .
F2A C1 F3A 102.0(12) . .
F1A C1 F1 72.5(10) . .
F3 C1 F1 109.0(13) . .
F2A C1 F1 129.7(12) . .
F3A C1 F1 40.7(8) . .
F1A C1 F2 29.6(12) . .
F3 C1 F2 108.6(13) . .
F2A C1 F2 86.0(12) . .
F3A C1 F2 135.7(10) . .
F1 C1 F2 101.8(10) . .
F1A C1 C2 116.1(8) . .
F3 C1 C2 115.9(10) . .
F2A C1 C2 111.4(10) . .
F3A C1 C2 109.6(8) . .
F1 C1 C2 113.0(7) . .
F2 C1 C2 107.5(8) . .
F3A F1 C1 67.7(15) . .
F3A F1 F1A 114(2) . .
C1 F1 F1A 50.2(7) . .
F1A F2 C1 65(2) . .
F2A F3 C1 81(3) . .
F2A F3 F3A 133(3) . .
C1 F3 F3A 53.9(9) . .
F2 F1A C1 85(2) . .
F2 F1A F1 142(3) . .
C1 F1A F1 57.4(8) . .
F3 F2A C1 72(3) . .
F1 F3A C1 71.5(18) . .
F1 F3A F3 113(3) . .
C1 F3A F3 50.5(9) . .
O1 C2 C3 128.6(3) . .
O1 C2 C1 115.2(4) . .
C3 C2 C1 116.1(4) . .
C4 C3 C2 122.7(3) . .
C4 C3 H3A 118.6 . .
C2 C3 H3A 118.6 . .
O2 C4 C3 129.3(3) . .
O2 C4 C5 112.3(3) . .
C3 C4 C5 118.4(3) . .
F4 C5 F6A 124.9(11) . .
F4 C5 F4A 79.2(15) . .
F6A C5 F4A 106.0(12) . .
F4 C5 F5 108.5(12) . .
F6A C5 F5 20.7(12) . .
F4A C5 F5 118.2(11) . .
F4 C5 F6 105.0(14) . .
F6A C5 F6 88.4(11) . .
F4A C5 F6 26.0(16) . .
F5 C5 F6 106.0(10) . .
F4 C5 F5A 26.4(18) . .
F6A C5 F5A 107.2(13) . .
F4A C5 F5A 103.3(14) . .
F5 C5 F5A 87.6(13) . .
F6 C5 F5A 127.8(14) . .
F4 C5 C4 113.2(10) . .
F6A C5 C4 113.0(8) . .
F4A C5 C4 115.3(8) . .
F5 C5 C4 116.3(8) . .
F6 C5 C4 107.0(7) . .
F5A C5 C4 111.3(11) . .
F5A F4 C5 90(4) . .
F5A F4 F4A 136(5) . .
C5 F4 F4A 52.4(11) . .
F4A F6 C5 74(3) . .
F6 F4A C5 80(3) . .
F6 F4A F4 128(4) . .
C5 F4A F4 48.4(9) . .
F4 F5A C5 64(3) . .
C4 O2 Cu1 127.5(2) . .
N1A O1A Cu1 127.48(16) . .
O1A N1A C7A 123.6(2) . .
O1A N1A C1A 121.3(2) . .
C7A N1A C1A 113.0(2) . .
N1A C1A C2A 106.1(2) . .
N1A C1A C3A 111.0(2) . .
C2A C1A C3A 109.9(3) . .
N1A C1A C4A 99.9(2) . .
C2A C1A C4A 114.4(3) . .
C3A C1A C4A 114.8(2) . .
C1A C2A H2AA 109.5 . .
C1A C2A H2AB 109.5 . .
H2AA C2A H2AB 109.5 . .
C1A C2A H2AC 109.5 . .
H2AA C2A H2AC 109.5 . .
H2AB C2A H2AC 109.5 . .
C1A C3A H3AA 109.5 . .
C1A C3A H3AB 109.5 . .
H3AA C3A H3AB 109.5 . .
C1A C3A H3AC 109.5 . .
H3AA C3A H3AC 109.5 . .
H3AB C3A H3AC 109.5 . .
N2A C4A C6A 109.6(3) . .
N2A C4A C5A 106.3(3) . .
C6A C4A C5A 110.3(3) . .
N2A C4A C1A 100.3(2) . .
C6A C4A C1A 115.2(3) . .
C5A C4A C1A 114.3(3) . .
C4A C5A H5AA 109.5 . .
C4A C5A H5AB 109.5 . .
H5AA C5A H5AB 109.5 . .
C4A C5A H5AC 109.5 . .
H5AA C5A H5AC 109.5 . .
H5AB C5A H5AC 109.5 . .
C4A C6A H6AA 109.5 . .
C4A C6A H6AB 109.5 . .
H6AA C6A H6AB 109.5 . .
C4A C6A H6AC 109.5 . .
H6AA C6A H6AC 109.5 . .
H6AB C6A H6AC 109.5 . .
O2A N2A C7A 125.9(3) . .
O2A N2A C4A 122.6(3) . .
C7A N2A C4A 111.5(3) . .
N1A C7A N2A 107.5(3) . .
N1A C7A C8A 126.6(3) . .
N2A C7A C8A 125.8(3) . .
C10A C8A C9A 104.6(3) . .
C10A C8A C7A 125.2(3) . .
C9A C8A C7A 130.1(3) . .
N3A C9A C8A 110.7(3) . .
N3A C9A C91A 119.1(4) . .
C8A C9A C91A 130.1(4) . .
C9A C91A H91A 109.5 . .
C9A C91A H91B 109.5 . .
H91A C91A H91B 109.5 . .
C9A C91A H91C 109.5 . .
H91A C91A H91C 109.5 . .
H91B C91A H91C 109.5 . .
C9A N3A N4A 104.8(3) . .
C10A N4A N3A 113.2(3) . .
C10A N4A C41A 128.4(4) . .
N3A N4A C41A 117.6(4) . .
C42A C41A N4A 102.7(6) . .
C42A C41A H41A 111.2 . .
N4A C41A H41A 111.2 . .
C42A C41A H41B 111.2 . .
N4A C41A H41B 111.2 . .
H41A C41A H41B 109.1 . .
C41A C42A H42A 109.5 . .
C41A C42A H42B 109.5 . .
H42A C42A H42B 109.5 . .
C41A C42A H42C 109.5 . .
H42A C42A H42C 109.5 . .
H42B C42A H42C 109.5 . .
N4A C10A C8A 106.6(3) . .
N4A C10A H10A 126.7 . .
C8A C10A H10A 126.7 . .
O4 Cu2 O4 179.998(1) . 2_656
O4 Cu2 O3 87.72(10) . 2_656
O4 Cu2 O3 92.28(10) 2_656 2_656
O4 Cu2 O3 92.28(10) . .
O4 Cu2 O3 87.72(10) 2_656 .
O3 Cu2 O3 179.998(1) 2_656 .
O4 Cu2 O1B 91.33(8) . 2_656
O4 Cu2 O1B 88.67(8) 2_656 2_656
O3 Cu2 O1B 85.37(8) 2_656 2_656
O3 Cu2 O1B 94.63(8) . 2_656
O4 Cu2 O1B 88.67(8) . .
O4 Cu2 O1B 91.33(8) 2_656 .
O3 Cu2 O1B 94.64(8) 2_656 .
O3 Cu2 O1B 85.37(8) . .
O1B Cu2 O1B 180.0 2_656 .
C7 O3 Cu2 124.5(2) . .
F9A C6 F7 125.5(12) . .
F9A C6 F8 77.1(14) . .
F7 C6 F8 111.6(15) . .
F9A C6 F8A 106.1(15) . .
F7 C6 F8A 78.5(13) . .
F8 C6 F8A 35.3(17) . .
F9A C6 F7A 110.7(14) . .
F7 C6 F7A 28.8(15) . .
F8 C6 F7A 137.1(15) . .
F8A C6 F7A 106.7(15) . .
F9A C6 F9 32.1(15) . .
F7 C6 F9 101.8(13) . .
F8 C6 F9 106.4(16) . .
F8A C6 F9 126.8(14) . .
F7A C6 F9 80.4(13) . .
F9A C6 C7 112.1(10) . .
F7 C6 C7 114.4(8) . .
F8 C6 C7 109.3(11) . .
F8A C6 C7 114.9(8) . .
F7A C6 C7 106.3(9) . .
F9 C6 C7 113.0(11) . .
F7A F7 C6 80(2) . .
F7A F7 F8A 131(3) . .
C6 F7 F8A 51.9(10) . .
F8A F8 C6 74(3) . .
F8A F8 F9A 115(4) . .
C6 F8 F9A 50.5(11) . .
F9A F9 C6 66(3) . .
F9A F9 F7A 113(4) . .
C6 F9 F7A 48.9(10) . .
F7 F7A C6 71(3) . .
F7 F7A F9 110(3) . .
C6 F7A F9 50.8(9) . .
F8 F8A C6 71(2) . .
F8 F8A F7 118(3) . .
C6 F8A F7 49.7(10) . .
F9 F9A C6 82(3) . .
F9 F9A F8 129(4) . .
C6 F9A F8 52.4(12) . .
O3 C7 C8 127.8(4) . .
O3 C7 C6 113.4(4) . .
C8 C7 C6 118.7(4) . .
C9 C8 C7 122.3(4) . .
C9 C8 H8A 118.9 . .
C7 C8 H8A 118.9 . .
O4 C9 C8 128.5(3) . .
O4 C9 C10 113.4(4) . .
C8 C9 C10 118.1(4) . .
F11A C10 F10 122.3(14) . .
F11A C10 F10A 103.4(14) . .
F10 C10 F10A 24.4(16) . .
F11A C10 F11 70.6(11) . .
F10 C10 F11 120.0(12) . .
F10A C10 F11 132.4(10) . .
F11A C10 F12 27.1(16) . .
F10 C10 F12 107.7(13) . .
F10A C10 F12 84.4(12) . .
F11 C10 F12 97.8(11) . .
F11A C10 F12A 108.3(12) . .
F10 C10 F12A 81.4(11) . .
F10A C10 F12A 102.4(11) . .
F11 C10 F12A 43.7(8) . .
F12 C10 F12A 132.3(11) . .
F11A C10 C9 114.4(8) . .
F10 C10 C9 111.9(10) . .
F10A C10 C9 113.3(8) . .
F11 C10 C9 111.7(7) . .
F12 C10 C9 105.9(9) . .
F12A C10 C9 113.8(8) . .
F10A F10 C10 79(3) . .
F10A F10 F12A 124(3) . .
C10 F10 F12A 52.5(8) . .
F12A F11 C10 73.7(14) . .
F12A F11 F11A 119.6(19) . .
C10 F11 F11A 53.9(8) . .
F11A F12 C10 67(3) . .
F11A F12 F10A 101(3) . .
C10 F12 F10A 45.5(9) . .
F10 F10A C10 77(3) . .
F10 F10A F12 124(3) . .
C10 F10A F12 50.1(9) . .
F12 F11A C10 86(3) . .
F12 F11A F11 142(3) . .
C10 F11A F11 55.5(10) . .
F11 F12A C10 62.6(11) . .
F11 F12A F10 104.4(17) . .
C10 F12A F10 46.0(7) . .
C9 O4 Cu2 124.1(2) . .
O6 Cu3 O5 91.98(10) . .
O6 Cu3 O7 86.31(10) . .
O5 Cu3 O7 171.81(10) . .
O6 Cu3 O8 157.26(10) . .
O5 Cu3 O8 87.55(10) . .
O7 Cu3 O8 90.93(9) . .
O6 Cu3 N3B 104.54(9) . .
O5 Cu3 N3B 93.53(9) . .
O7 Cu3 N3B 94.66(9) . .
O8 Cu3 N3B 98.17(9) . .
C12 O5 Cu3 125.0(2) . .
F15 C11 F13 109.4(15) . .
F15 C11 F14 130.8(9) . .
F13 C11 F14 51.8(10) . .
F15 C11 F14A 106.5(14) . .
F13 C11 F14A 106.8(10) . .
F14 C11 F14A 56.3(10) . .
F15 C11 F13A 51.2(12) . .
F13 C11 F13A 139.7(10) . .
F14 C11 F13A 109.8(14) . .
F14A C11 F13A 59.6(10) . .
F15 C11 F15A 55.1(11) . .
F13 C11 F15A 59.1(10) . .
F14 C11 F15A 105.6(14) . .
F14A C11 F15A 139.6(8) . .
F13A C11 F15A 104.7(12) . .
F15 C11 C12 114.5(8) . .
F13 C11 C12 110.0(8) . .
F14 C11 C12 114.7(7) . .
F14A C11 C12 109.3(8) . .
F13A C11 C12 110.3(10) . .
F15A C11 C12 111.1(8) . .
F14 F13 C11 65.1(13) . .
F14 F13 F15A 121(2) . .
C11 F13 F15A 62.8(11) . .
F13 F14 F14A 124(2) . .
F13 F14 C11 63.2(10) . .
F14A F14 C11 62.5(11) . .
F13A F15 F15A 130(3) . .
F13A F15 C11 67.1(17) . .
F15A F15 C11 65.3(13) . .
F15 F13A F14A 116(3) . .
F15 F13A C11 61.7(15) . .
F14A F13A C11 59.6(11) . .
F14 F14A C11 61.2(10) . .
F14 F14A F13A 115.3(19) . .
C11 F14A F13A 60.8(11) . .
F15 F15A F13 112.6(19) . .
F15 F15A C11 59.6(12) . .
F13 F15A C11 58.1(8) . .
O5 C12 C13 127.6(4) . .
O5 C12 C11 114.3(4) . .
C13 C12 C11 118.1(4) . .
C14 C13 C12 121.8(4) . .
C14 C13 H13A 119.1 . .
C12 C13 H13A 119.1 . .
O6 C14 C13 127.8(3) . .
O6 C14 C15 114.5(4) . .
C13 C14 C15 117.7(5) . .
F16A C15 F18A 115.4(16) . .
F16A C15 F17 127.7(11) . .
F18A C15 F17 33.2(17) . .
F16A C15 F16 48.3(19) . .
F18A C15 F16 136.2(11) . .
F17 C15 F16 116.6(15) . .
F16A C15 F17A 100.6(16) . .
F18A C15 F17A 98.3(16) . .
F17 C15 F17A 66.3(13) . .
F16 C15 F17A 57.4(14) . .
F16A C15 F18 52(2) . .
F18A C15 F18 77.5(12) . .
F17 C15 F18 108.0(15) . .
F16 C15 F18 99.8(11) . .
F17A C15 F18 142.2(10) . .
F16A C15 C14 117.9(9) . .
F18A C15 C14 113.7(9) . .
F17 C15 C14 114.2(10) . .
F16 C15 C14 108.6(8) . .
F17A C15 C14 107.5(8) . .
F18 C15 C14 108.4(6) . .
F16A F16 F17A 113(2) . .
F16A F16 C15 56.0(11) . .
F17A F16 C15 63.3(12) . .
F18A F17 C15 68(2) . .
F18A F17 F17A 125(3) . .
C15 F17 F17A 59.4(11) . .
F16A F18 C15 50.0(10) . .
F16A F18 F18A 87.2(16) . .
C15 F18 F18A 45.4(7) . .
F16 F16A C15 76(2) . .
F16 F16A F18 154(2) . .
C15 F16A F18 78.4(19) . .
F16 F17A C15 59.3(12) . .
F16 F17A F17 107.7(18) . .
C15 F17A F17 54.3(10) . .
F17 F18A C15 79(2) . .
F17 F18A F18 131(3) . .
C15 F18A F18 57.1(10) . .
C14 O6 Cu3 125.7(2) . .
C17 O7 Cu3 126.3(2) . .
F19A C16 F20A 102.1(11) . .
F19A C16 F20 118.6(12) . .
F20A C16 F20 19.3(14) . .
F19A C16 F21A 113.7(12) . .
F20A C16 F21A 95.7(10) . .
F20 C16 F21A 79.8(10) . .
F19A C16 F19 21.9(13) . .
F20A C16 F19 86.2(11) . .
F20 C16 F19 104.9(11) . .
F21A C16 F19 131.0(10) . .
F19A C16 F21 83.4(11) . .
F20A C16 F21 130.0(9) . .
F20 C16 F21 118.4(12) . .
F21A C16 F21 40.6(8) . .
F19 C16 F21 105.2(10) . .
F19A C16 C17 115.1(7) . .
F20A C16 C17 111.9(8) . .
F20 C16 C17 109.3(10) . .
F21A C16 C17 115.7(7) . .
F19 C16 C17 108.5(8) . .
F21 C16 C17 110.0(6) . .
C16 F20 F21A 50.2(8) . .
F21A F21 C16 66.4(14) . .
F21A F21 F19A 103.4(19) . .
C16 F21 F19A 46.8(8) . .
C16 F19A F21 49.8(7) . .
F21 F21A C16 73.0(17) . .
F21 F21A F20 121(2) . .
C16 F21A F20 50.0(8) . .
O7 C17 C18 127.3(3) . .
O7 C17 C16 114.6(3) . .
C18 C17 C16 118.1(4) . .
C19 C18 C17 121.6(3) . .
C19 C18 H18A 119.2 . .
C17 C18 H18A 119.2 . .
O8 C19 C18 128.7(3) . .
O8 C19 C20 113.5(3) . .
C18 C19 C20 117.8(4) . .
F22A C20 F24 49.8(7) . .
F22A C20 F23 137.3(6) . .
F24 C20 F23 112.4(10) . .
F22A C20 F23A 105.4(10) . .
F24 C20 F23A 131.2(6) . .
F23 C20 F23A 53.2(9) . .
F22A C20 F22 56.1(8) . .
F24 C20 F22 103.7(9) . .
F23 C20 F22 108.4(8) . .
F23A C20 F22 56.3(9) . .
F22A C20 F24A 101.5(9) . .
F24 C20 F24A 54.5(7) . .
F23 C20 F24A 62.1(7) . .
F23A C20 F24A 108.3(11) . .
F22 C20 F24A 138.5(5) . .
F22A C20 C19 114.1(6) . .
F24 C20 C19 113.1(6) . .
F23 C20 C19 108.6(5) . .
F23A C20 C19 115.6(5) . .
F22 C20 C19 110.4(5) . .
F24A C20 C19 110.8(6) . .
F22A F22 F23A 112.9(13) . .
F22A F22 C20 59.6(7) . .
F23A F22 C20 61.5(8) . .
F23A F23 C20 65.0(9) . .
F23A F23 F24A 118.9(14) . .
C20 F23 F24A 62.7(7) . .
F22A F24 F24A 127.2(15) . .
F22A F24 C20 64.6(8) . .
F24A F24 C20 67.2(8) . .
F24 F22A F22 126.3(15) . .
F24 F22A C20 65.5(9) . .
F22 F22A C20 64.3(7) . .
F23 F23A F22 122.6(13) . .
F23 F23A C20 61.9(9) . .
F22 F23A C20 62.2(7) . .
F24 F24A F23 109.5(12) . .
F24 F24A C20 58.2(7) . .
F23 F24A C20 55.2(7) . .
C19 O8 Cu3 124.9(2) . .
N1B O1B Cu2 154.7(2) . .
O1B N1B C7B 125.3(3) . .
O1B N1B C1B 122.7(2) . .
C7B N1B C1B 111.9(2) . .
N1B C1B C3B 109.7(3) . .
N1B C1B C2B 105.6(2) . .
C3B C1B C2B 110.5(3) . .
N1B C1B C4B 100.4(2) . .
C3B C1B C4B 115.9(3) . .
C2B C1B C4B 113.7(3) . .
C1B C2B H2BA 109.5 . .
C1B C2B H2BB 109.5 . .
H2BA C2B H2BB 109.5 . .
C1B C2B H2BC 109.5 . .
H2BA C2B H2BC 109.5 . .
H2BB C2B H2BC 109.5 . .
C1B C3B H3BA 109.5 . .
C1B C3B H3BB 109.5 . .
H3BA C3B H3BB 109.5 . .
C1B C3B H3BC 109.5 . .
H3BA C3B H3BC 109.5 . .
H3BB C3B H3BC 109.5 . .
N2B C4B C5B 110.0(2) . .
N2B C4B C6B 106.4(3) . .
C5B C4B C6B 110.1(3) . .
N2B C4B C1B 99.9(2) . .
C5B C4B C1B 115.5(3) . .
C6B C4B C1B 114.0(3) . .
C4B C5B H5BA 109.5 . .
C4B C5B H5BB 109.5 . .
H5BA C5B H5BB 109.5 . .
C4B C5B H5BC 109.5 . .
H5BA C5B H5BC 109.5 . .
H5BB C5B H5BC 109.5 . .
C4B C6B H6BA 109.5 . .
C4B C6B H6BB 109.5 . .
H6BA C6B H6BB 109.5 . .
C4B C6B H6BC 109.5 . .
H6BA C6B H6BC 109.5 . .
H6BB C6B H6BC 109.5 . .
O2B N2B C7B 125.9(2) . .
O2B N2B C4B 122.3(2) . .
C7B N2B C4B 111.6(2) . .
N1B C7B N2B 108.3(2) . .
N1B C7B C8B 125.6(2) . .
N2B C7B C8B 126.1(2) . .
C10B C8B C9B 105.1(3) . .
C10B C8B C7B 126.0(3) . .
C9B C8B C7B 128.9(2) . .
N3B C9B C8B 110.9(2) . .
N3B C9B C91B 121.2(3) . .
C8B C9B C91B 127.8(3) . .
C9B C91B H91D 109.5 . .
C9B C91B H91E 109.5 . .
H91D C91B H91E 109.5 . .
C9B C91B H91F 109.5 . .
H91D C91B H91F 109.5 . .
H91E C91B H91F 109.5 . .
C9B N3B N4B 104.4(2) . .
C9B N3B Cu3 128.22(19) . .
N4B N3B Cu3 127.41(18) . .
C10B N4B N3B 111.8(2) . .
C10B N4B C41B 128.8(3) . .
N3B N4B C41B 119.4(3) . .
C42B C41B N4B 113.7(3) . .
C42B C41B H41C 108.8 . .
N4B C41B H41C 108.8 . .
C42B C41B H41D 108.8 . .
N4B C41B H41D 108.8 . .
H41C C41B H41D 107.7 . .
C41B C42B H42D 109.5 . .
C41B C42B H42E 109.5 . .
H42D C42B H42E 109.5 . .
C41B C42B H42F 109.5 . .
H42D C42B H42F 109.5 . .
H42E C42B H42F 109.5 . .
N4B C10B C8B 107.8(2) . .
N4B C10B H10B 126.1 . .
C8B C10B H10B 126.1 . .

loop_
_geom_bond_atom_site_label_1
_geom_bond_atom_site_label_2
_geom_bond_distance
_geom_bond_site_symmetry_2
Cu1 O2 1.9765(19) 2
Cu1 O2 1.9766(19) .
Cu1 O1A 2.024(2) .
Cu1 O1A 2.024(2) 2
Cu1 O1 2.220(2) .
Cu1 O1 2.220(2) 2
O1 C2 1.227(4) .
C1 F1A 1.222(14) .
C1 F3 1.249(16) .
C1 F2A 1.294(16) .
C1 F3A 1.308(16) .
C1 F1 1.340(14) .
C1 F2 1.340(14) .
C1 C2 1.533(5) .
F1 F3A 0.922(17) .
F1 F1A 1.52(2) .
F2 F1A 0.66(3) .
F3 F2A 0.59(4) .
F3 F3A 1.57(3) .
C2 C3 1.407(5) .
C3 C4 1.362(4) .
C3 H3A 0.9400 .
C4 O2 1.263(3) .
C4 C5 1.529(5) .
C5 F4 1.214(16) .
C5 F6A 1.286(12) .
C5 F4A 1.286(18) .
C5 F5 1.296(12) .
C5 F6 1.314(14) .
C5 F5A 1.356(19) .
F4 F5A 0.60(4) .
F4 F4A 1.60(3) .
F6 F4A 0.59(4) .
O1A N1A 1.309(3) .
N1A C7A 1.337(4) .
N1A C1A 1.497(4) .
C1A C2A 1.524(4) .
C1A C3A 1.528(4) .
C1A C4A 1.549(4) .
C2A H2AA 0.9700 .
C2A H2AB 0.9700 .
C2A H2AC 0.9700 .
C3A H3AA 0.9700 .
C3A H3AB 0.9700 .
C3A H3AC 0.9700 .
C4A N2A 1.495(4) .
C4A C6A 1.520(4) .
C4A C5A 1.527(4) .
C5A H5AA 0.9700 .
C5A H5AB 0.9700 .
C5A H5AC 0.9700 .
C6A H6AA 0.9700 .
C6A H6AB 0.9700 .
C6A H6AC 0.9700 .
N2A O2A 1.268(3) .
N2A C7A 1.360(4) .
C7A C8A 1.428(4) .
C8A C10A 1.380(4) .
C8A C9A 1.408(5) .
C9A N3A 1.326(5) .
C9A C91A 1.504(5) .
C91A H91A 0.9700 .
C91A H91B 0.9700 .
C91A H91C 0.9700 .
N3A N4A 1.344(4) .
N4A C10A 1.322(4) .
N4A C41A 1.548(6) .
C41A C42A 1.310(8) .
C41A H41A 0.9800 .
C41A H41B 0.9800 .
C42A H42A 0.9700 .
C42A H42B 0.9700 .
C42A H42C 0.9700 .
C10A H10A 0.9400 .
Cu2 O4 1.948(2) .
Cu2 O4 1.948(2) 2_656
Cu2 O3 1.950(2) 2_656
Cu2 O3 1.950(2) .
Cu2 O1B 2.3306(19) 2_656
Cu2 O1B 2.3306(19) .
O3 C7 1.253(4) .
C6 F9A 1.243(19) .
C6 F7 1.255(16) .
C6 F8 1.28(2) .
C6 F8A 1.294(17) .
C6 F7A 1.307(17) .
C6 F9 1.34(2) .
C6 C7 1.528(6) .
F7 F7A 0.64(3) .
F7 F8A 1.61(3) .
F8 F8A 0.78(4) .
F8 F9A 1.57(3) .
F9 F9A 0.72(4) .
F9 F7A 1.71(3) .
C7 C8 1.378(5) .
C8 C9 1.368(5) .
C8 H8A 0.9400 .
C9 O4 1.256(4) .
C9 C10 1.540(5) .
C10 F11A 1.241(17) .
C10 F10 1.242(15) .
C10 F10A 1.254(14) .
C10 F11 1.267(12) .
C10 F12 1.348(19) .
C10 F12A 1.370(13) .
F10 F10A 0.53(3) .
F10 F12A 1.71(2) .
F11 F12A 0.986(16) .
F11 F11A 1.45(2) .
F12 F11A 0.62(4) .
F12 F10A 1.75(2) .
Cu3 O6 1.934(2) .
Cu3 O5 1.938(2) .
Cu3 O7 1.947(2) .
Cu3 O8 1.970(2) .
Cu3 N3B 2.284(3) .
O5 C12 1.263(4) .
C11 F15 1.251(17) .
C11 F13 1.258(13) .
C11 F14 1.279(14) .
C11 F14A 1.294(13) .
C11 F13A 1.309(19) .
C11 F15A 1.318(15) .
C11 C12 1.537(6) .
F13 F14 1.107(18) .
F13 F15A 1.272(19) .
F14 F14A 1.21(2) .
F15 F13A 1.11(3) .
F15 F15A 1.19(2) .
F13A F14A 1.29(2) .
C12 C13 1.381(5) .
C13 C14 1.375(5) .
C13 H13A 0.9400 .
C14 O6 1.250(4) .
C14 C15 1.549(6) .
C15 F16A 1.102(13) .
C15 F18A 1.195(14) .
C15 F17 1.263(17) .
C15 F16 1.287(15) .
C15 F17A 1.338(15) .
C15 F18 1.409(15) .
F16 F16A 0.99(4) .
F16 F17A 1.26(3) .
F17 F18A 0.70(4) .
F17 F17A 1.42(2) .
F18 F16A 1.13(4) .
F18 F18A 1.64(2) .
O7 C17 1.244(4) .
C16 F19A 1.284(16) .
C16 F20A 1.285(14) .
C16 F20 1.285(18) .
C16 F21A 1.288(14) .
C16 F19 1.324(15) .
C16 F21 1.344(13) .
C16 C17 1.532(5) .
F20 F21A 1.65(2) .
F21 F21A 0.916(18) .
F21 F19A 1.75(2) .
C17 C18 1.388(4) .
C18 C19 1.375(4) .
C18 H18A 0.9400 .
C19 O8 1.239(4) .
C19 C20 1.545(5) .
C20 F22A 1.250(10) .
C20 F24 1.259(10) .
C20 F23 1.262(10) .
C20 F23A 1.297(10) .
C20 F22 1.305(9) .
C20 F24A 1.365(12) .
F22 F22A 1.203(15) .
F22 F23A 1.228(17) .
F23 F23A 1.15(2) .
F23 F24A 1.359(16) .
F24 F22A 1.056(13) .
F24 F24A 1.205(16) .
O1B N1B 1.282(3) .
N1B C7B 1.338(3) .
N1B C1B 1.498(4) .
C1B C3B 1.527(4) .
C1B C2B 1.530(5) .
C1B C4B 1.544(4) .
C2B H2BA 0.9700 .
C2B H2BB 0.9700 .
C2B H2BC 0.9700 .
C3B H3BA 0.9700 .
C3B H3BB 0.9700 .
C3B H3BC 0.9700 .
C4B N2B 1.503(4) .
C4B C5B 1.517(4) .
C4B C6B 1.522(4) .
C5B H5BA 0.9700 .
C5B H5BB 0.9700 .
C5B H5BC 0.9700 .
C6B H6BA 0.9700 .
C6B H6BB 0.9700 .
C6B H6BC 0.9700 .
N2B O2B 1.272(3) .
N2B C7B 1.351(3) .
C7B C8B 1.442(4) .
C8B C10B 1.383(4) .
C8B C9B 1.393(4) .
C9B N3B 1.347(3) .
C9B C91B 1.501(4) .
C91B H91D 0.9700 .
C91B H91E 0.9700 .
C91B H91F 0.9700 .
N3B N4B 1.376(3) .
N4B C10B 1.322(4) .
N4B C41B 1.476(4) .
C41B C42B 1.431(5) .
C41B H41C 0.9800 .
C41B H41D 0.9800 .
C42B H42D 0.9700 .
C42B H42E 0.9700 .
C42B H42F 0.9700 .
C10B H10B 0.9400 .
